data_7060824
loop_
_publ_author_name
'Mason, Helen E.'
'Musselle-Sexton, Jake R. C.'
'Howard, Judith A. K.'
'Probert, Michael R.'
'Sparkes, Hazel A.'

_publ_section_title
;
 Structural studies into the spin crossover behaviour of Fe(abpt)2(NCS)2
 polymorphs B and D
;
_journal_issue 31
_journal_name_full 'New Journal of Chemistry'
_journal_page_first 14014
_journal_page_last 14023
_journal_paper_doi 10.1039/D1NJ02607K
_journal_volume 45
_journal_year 2021
_chemical_formula_moiety '2(C13 H10 Fe0.5 N7 S)'
_chemical_formula_sum 'C26 H20 Fe N14 S2'
_chemical_formula_weight 648.53
_space_group_crystal_system triclinic
_space_group_IT_number 2
_space_group_name_Hall '-P 1'
_space_group_name_H-M_alt 'P -1'
_atom_sites_solution_hydrogens mixed
_audit_creation_date 2020-07-12
_audit_creation_method
;
Olex2 1.2
(compiled May 29 2018 13:30:08 for OlexSys, GUI svn.r5506)
;
_audit_update_record
;
2021-05-27 deposited with the CCDC.	2021-07-12 downloaded from the CCDC.
;
_cell_angle_alpha 101.89(2)
_cell_angle_beta 92.74(3)
_cell_angle_gamma 91.31(3)
_cell_formula_units_Z 2
_cell_length_a 8.985(4)
_cell_length_b 11.328(3)
_cell_length_c 12.013(5)
_cell_measurement_reflns_used 1983
_cell_measurement_temperature 296.15
_cell_measurement_theta_max 20.89
_cell_measurement_theta_min 2.19
_cell_volume 1194.4(8)
_computing_molecular_graphics 'Olex2 (Dolomanov et al., 2009)'
_computing_publication_material 'Olex2 (Dolomanov et al., 2009)'
_computing_structure_refinement 'XL (Sheldrick, 2008)'
_computing_structure_solution 'SHELXT 2014/5 (Sheldrick, 2014)'
_diffrn_ambient_temperature 296.15
_diffrn_detector 'Bruker APEX2 area detector'
_diffrn_detector_area_resol_mean 7.9
_diffrn_detector_type 'CCD area detector'
_diffrn_measured_fraction_theta_full 0.226
_diffrn_measured_fraction_theta_max 0.179
_diffrn_measurement_device 'Xiphos II 4-circle diffractometer'
_diffrn_measurement_device_type 'Bruker APEX2 area detector'
_diffrn_measurement_method '\f scans'
_diffrn_radiation_monochromator 'mirror optics'
_diffrn_radiation_probe x-ray
_diffrn_radiation_type AgK\a
_diffrn_radiation_wavelength 0.56086
_diffrn_reflns_av_R_equivalents 0.0679
_diffrn_reflns_av_unetI/netI 0.0866
_diffrn_reflns_Laue_measured_fraction_full 0.226
_diffrn_reflns_Laue_measured_fraction_max 0.179
_diffrn_reflns_limit_h_max 9
_diffrn_reflns_limit_h_min -9
_diffrn_reflns_limit_k_max 15
_diffrn_reflns_limit_k_min -15
_diffrn_reflns_limit_l_max 12
_diffrn_reflns_limit_l_min -12
_diffrn_reflns_number 6813
_diffrn_reflns_point_group_measured_fraction_full 0.226
_diffrn_reflns_point_group_measured_fraction_max 0.179
_diffrn_reflns_theta_full 19.665
_diffrn_reflns_theta_max 23.608
_diffrn_reflns_theta_min 1.450
_diffrn_source 'microfocus sealed X-ray tube'
_diffrn_source_type 'Incoatec Ag I\ms'
_diffrn_standards_number 0
_exptl_absorpt_coefficient_mu 0.453
_exptl_absorpt_correction_T_max 0.7450
_exptl_absorpt_correction_T_min 0.5903
_exptl_absorpt_process_details
;
SADABS-2016/2 (Bruker,2016) was used for absorption correction.
wR2(int) was 0.1083 before and 0.0674 after correction.
The Ratio of minimum to maximum transmission is 0.7923.
The \l/2 correction factor is Not present.
;
_exptl_crystal_colour 'clear reddish red'
_exptl_crystal_colour_lustre clear
_exptl_crystal_colour_modifier reddish
_exptl_crystal_colour_primary red
_exptl_crystal_density_diffrn 1.803
_exptl_crystal_description block
_exptl_crystal_F_000 664
_exptl_crystal_size_max 0.239
_exptl_crystal_size_mid 0.195
_exptl_crystal_size_min 0.1
_refine_diff_density_max 0.227
_refine_diff_density_min -0.274
_refine_diff_density_rms 0.060
_refine_ls_extinction_method none
_refine_ls_goodness_of_fit_ref 1.075
_refine_ls_hydrogen_treatment constr
_refine_ls_matrix_type full
_refine_ls_number_parameters 363
_refine_ls_number_reflns 1305
_refine_ls_number_restraints 346
_refine_ls_restrained_S_all 0.932
_refine_ls_R_factor_all 0.0980
_refine_ls_R_factor_gt 0.0514
_refine_ls_shift/su_max 0.000
_refine_ls_shift/su_mean 0.000
_refine_ls_structure_factor_coef Fsqd
_refine_ls_weighting_details 'w=1/[\s^2^(Fo^2^)+(0.0830P)^2^] where P=(Fo^2^+2Fc^2^)/3'
_refine_ls_weighting_scheme calc
_refine_ls_wR_factor_gt 0.1196
_refine_ls_wR_factor_ref 0.1373
_reflns_Friedel_coverage 0.000
_reflns_number_gt 851
_reflns_number_total 1305
_reflns_threshold_expression 'I > 2\s(I)'
_cod_data_source_file d1nj02607k2.cif
_cod_data_source_block B_23_4kbar
_cod_depositor_comments 'Adding full bibliography for 7060820--7060846.cif.'
_cod_database_code 7060824
_shelx_shelxl_version_number 2018/3
_shelx_space_group_comment
;
The symmetry employed for this shelxl refinement is uniquely defined
by the following loop, which should always be used as a source of
symmetry information in preference to the above space-group names.
They are only intended as comments.
;
_shelx_estimated_absorpt_t_max 0.956
_shelx_estimated_absorpt_t_min 0.900
_olex2_refinement_description
;
1. Fixed Uiso
 At 1.2 times of:
  All C(H) groups, All N(H,H) groups
2. Uiso/Uaniso restraints and constraints
Uanis(N2') = Uanis(N2)
Uanis(C9) = Uanis(C9')
Uanis(S1') = Uanis(S1)
Uanis(C1) = Uanis(C1')
Uanis(N1) = Uanis(N1')
3. Rigid body (RIGU) restrains
 All non-hydrogen atoms
 with sigma for 1-2 distances of 0.004 and sigma for 1-3 distances of 0.004
4.a Rotating group:
 N6(H6A,H6B), N6'(H6'A,H6'B)
4.b Aromatic/amide H refined with riding coordinates:
 C2(H2), C3(H3), C4(H4), C5(H5), C10(H10), C11(H11), C12(H12), C13(H13),
 C2'(H2'), C3'(H3'), C4'(H4'), C5'(H5'), C10'(H10'), C11'(H11'), C12'(H12'),
 C13'(H13')
;
_olex2_exptl_crystal_mounting_method 'Crystal was mounted inside a Diamond Anvil Cell'
_olex2_submission_special_instructions 'No special instructions were received'

loop_
_space_group_symop_operation_xyz
'x, y, z'
'-x, -y, -z'

loop_
_atom_site_label
_atom_site_type_symbol
_atom_site_fract_x
_atom_site_fract_y
_atom_site_fract_z
_atom_site_U_iso_or_equiv
_atom_site_adp_type
_atom_site_occupancy
_atom_site_site_symmetry_order
_atom_site_calc_flag
_atom_site_refinement_flags_posn
_atom_site_refinement_flags_adp
_atom_site_refinement_flags_occupancy
_atom_site_disorder_assembly
_atom_site_disorder_group
Fe1 Fe 1.000000 0.500000 0.000000 0.035(3) Uani 1 2 d S TU P . .
S1 S 0.7887(6) 0.5181(2) 0.3551(4) 0.032(3) Uani 1 1 d . U . . .
N1 N 0.9155(17) 0.4899(6) 0.1449(11) 0.021(5) Uani 1 1 d . U . . .
N2 N 0.798(2) 0.4471(6) -0.0760(13) 0.022(5) Uani 1 1 d . U . . .
N3 N 0.909(2) 0.6602(8) 0.0191(14) 0.025(5) Uani 1 1 d . U . . .
N4 N 0.9446(19) 0.7760(7) 0.0710(12) 0.024(6) Uani 1 1 d . U . . .
N5 N 0.708(2) 0.7641(8) 0.0098(14) 0.026(6) Uani 1 1 d . U . . .
N6 N 0.564(2) 0.7918(7) -0.0276(16) 0.029(6) Uani 1 1 d . U . . .
H6A H 0.570635 0.848067 -0.070886 0.035 Uiso 1 1 d GR . . . .
H6B H 0.520386 0.830531 0.029935 0.035 Uiso 1 1 d GR . . . .
N7 N 0.6710(17) 0.9923(6) 0.1591(11) 0.031(8) Uani 1 1 d . U . . .
C1 C 0.863(2) 0.5011(8) 0.2317(14) 0.020(5) Uani 1 1 d . U . . .
C2 C 0.750(3) 0.3352(10) -0.129(2) 0.026(6) Uani 1 1 d . U . . .
H2 H 0.817683 0.273625 -0.138202 0.031 Uiso 1 1 calc R . . . .
C3 C 0.613(3) 0.3088(10) -0.169(2) 0.029(7) Uani 1 1 d . U . . .
H3 H 0.585540 0.228227 -0.198166 0.035 Uiso 1 1 calc R . . . .
C4 C 0.501(2) 0.3983(7) -0.1713(14) 0.030(7) Uani 1 1 d . U . . .
H4 H 0.404564 0.380511 -0.202720 0.036 Uiso 1 1 calc R . . . .
C5 C 0.556(3) 0.5162(11) -0.1196(19) 0.028(6) Uani 1 1 d . U . . .
H5 H 0.491856 0.580324 -0.114783 0.033 Uiso 1 1 calc R . . . .
C6 C 0.697(3) 0.5377(10) -0.0776(19) 0.021(6) Uani 1 1 d . U . . .
C7 C 0.765(3) 0.6522(10) -0.0206(17) 0.024(6) Uani 1 1 d . U . . .
C8 C 0.820(2) 0.8362(8) 0.0679(14) 0.016(6) Uani 1 1 d . U . . .
C9 C 0.806(2) 0.9675(8) 0.1171(13) 0.022(5) Uani 1 1 d . U . . .
C10 C 0.647(2) 1.1111(7) 0.1962(15) 0.035(10) Uani 1 1 d . U . . .
H10 H 0.558999 1.132702 0.231119 0.042 Uiso 1 1 calc R . . . .
C11 C 0.746(2) 1.2007(7) 0.1853(14) 0.025(10) Uani 1 1 d . U . . .
H11 H 0.718607 1.280886 0.204533 0.029 Uiso 1 1 calc R . . . .
C12 C 0.886(2) 1.1729(9) 0.1455(15) 0.029(11) Uani 1 1 d . U . . .
H12 H 0.956412 1.232608 0.139948 0.034 Uiso 1 1 calc R . . . .
C13 C 0.915(2) 1.0502(8) 0.1142(15) 0.026(8) Uani 1 1 d . U . . .
H13 H 1.009360 1.025812 0.091661 0.032 Uiso 1 1 calc R . . . .
Fe1' Fe 0.500000 1.000000 0.500000 0.021(3) Uani 1 2 d S TU P . .
S1' S 0.2864(6) 0.9747(2) 0.1293(4) 0.032(3) Uani 1 1 d . U . . .
N1' N 0.407(2) 1.0037(7) 0.3528(13) 0.021(5) Uani 1 1 d . U . . .
N2' N 0.3016(18) 1.0454(6) 0.5681(11) 0.022(5) Uani 1 1 d . U . . .
N3' N 0.4090(17) 0.8404(6) 0.4866(11) 0.023(6) Uani 1 1 d . U . . .
N4' N 0.4392(18) 0.7229(6) 0.4329(12) 0.028(7) Uani 1 1 d . U . . .
N5' N 0.2055(19) 0.7259(7) 0.4862(12) 0.021(7) Uani 1 1 d . U . . .
N6' N 0.066(2) 0.6920(6) 0.5152(19) 0.038(8) Uani 1 1 d . U . . .
H6'A H 0.009554 0.654082 0.450036 0.046 Uiso 1 1 d GR . . . .
H6'B H 0.069024 0.650182 0.561936 0.046 Uiso 1 1 d GR . . . .
N7' N 0.163(2) 0.4865(8) 0.3521(16) 0.035(6) Uani 1 1 d . U . . .
C1' C 0.351(3) 0.9895(9) 0.2622(16) 0.020(5) Uani 1 1 d . U . . .
C2' C 0.259(2) 1.1585(7) 0.6120(14) 0.032(10) Uani 1 1 d . U . . .
H2' H 0.321528 1.224459 0.609014 0.039 Uiso 1 1 calc R . . . .
C3' C 0.120(2) 1.1763(9) 0.6626(16) 0.049(11) Uani 1 1 d . U . . .
H3' H 0.095106 1.253778 0.697760 0.059 Uiso 1 1 calc R . . . .
C4' C 0.023(2) 1.0829(8) 0.6606(16) 0.037(11) Uani 1 1 d . U . . .
H4' H -0.069900 1.096615 0.690211 0.045 Uiso 1 1 calc R . . . .
C5' C 0.064(2) 0.9659(8) 0.6139(15) 0.037(10) Uani 1 1 d . U . . .
H5' H 0.001151 0.899080 0.612584 0.045 Uiso 1 1 calc R . . . .
C6' C 0.206(2) 0.9555(8) 0.5690(15) 0.024(8) Uani 1 1 d . U . . .
C7' C 0.271(2) 0.8399(8) 0.5185(14) 0.022(8) Uani 1 1 d . U . . .
C8' C 0.319(2) 0.6576(8) 0.4359(15) 0.028(7) Uani 1 1 d . U . . .
C9' C 0.297(3) 0.5255(9) 0.3857(18) 0.022(5) Uani 1 1 d . U . . .
C10' C 0.141(2) 0.3669(8) 0.3103(14) 0.031(7) Uani 1 1 d . U . . .
H10' H 0.044510 0.337620 0.285669 0.038 Uiso 1 1 calc R . . . .
C11' C 0.255(3) 0.2861(9) 0.303(2) 0.037(8) Uani 1 1 d . U . . .
H11' H 0.237097 0.203711 0.276361 0.044 Uiso 1 1 calc R . . . .
C12' C 0.393(3) 0.3312(9) 0.335(2) 0.048(8) Uani 1 1 d . U . . .
H12' H 0.470715 0.278050 0.329010 0.058 Uiso 1 1 calc R . . . .
C13' C 0.427(2) 0.4570(8) 0.3792(14) 0.034(7) Uani 1 1 d . U . . .
H13' H 0.522920 0.489419 0.400651 0.041 Uiso 1 1 calc R . . . .

loop_
_atom_site_aniso_label
_atom_site_aniso_U_11
_atom_site_aniso_U_22
_atom_site_aniso_U_33
_atom_site_aniso_U_23
_atom_site_aniso_U_13
_atom_site_aniso_U_12
Fe1 0.053(7) 0.0133(9) 0.044(5) 0.0081(16) 0.032(5) 0.011(2)
S1 0.036(6) 0.0276(9) 0.034(4) 0.0069(15) 0.008(5) 0.0052(19)
N1 0.018(11) 0.020(3) 0.024(8) 0.006(4) -0.003(8) 0.001(5)
N2 0.024(10) 0.012(2) 0.029(8) 0.006(3) 0.004(8) -0.002(4)
N3 0.023(12) 0.013(3) 0.039(11) 0.004(4) 0.007(9) 0.005(6)
N4 0.023(12) 0.021(3) 0.026(12) 0.002(4) 0.001(9) 0.004(6)
N5 0.026(11) 0.015(3) 0.035(12) -0.001(5) -0.004(9) 0.009(5)
N6 0.026(12) 0.019(4) 0.039(13) 0.000(6) -0.008(10) 0.004(6)
N7 0.026(14) 0.017(3) 0.048(15) 0.002(5) 0.008(13) 0.004(5)
C1 0.019(11) 0.019(3) 0.019(8) -0.001(4) -0.002(9) 0.002(5)
C2 0.030(13) 0.015(4) 0.032(14) 0.003(5) -0.002(12) 0.000(6)
C3 0.033(13) 0.020(5) 0.029(15) -0.004(6) -0.003(12) -0.005(7)
C4 0.032(14) 0.022(4) 0.036(15) 0.004(5) 0.005(11) -0.001(6)
C5 0.024(12) 0.024(4) 0.034(13) 0.002(5) 0.002(10) 0.004(7)
C6 0.022(12) 0.020(4) 0.024(12) 0.007(5) 0.009(9) 0.002(6)
C7 0.021(12) 0.015(3) 0.035(12) 0.004(4) 0.009(9) 0.004(6)
C8 0.025(12) 0.018(3) 0.009(13) 0.007(5) 0.002(9) 0.008(5)
C9 0.029(10) 0.016(2) 0.021(10) 0.005(4) 0.008(9) 0.004(4)
C10 0.020(19) 0.015(3) 0.06(2) -0.004(6) 0.008(18) -0.001(6)
C11 0.026(18) 0.016(3) 0.030(19) 0.000(6) 0.003(17) 0.000(6)
C12 0.025(19) 0.027(4) 0.03(2) 0.001(7) 0.001(19) -0.011(7)
C13 0.024(13) 0.026(3) 0.029(17) 0.005(5) 0.002(14) 0.003(5)
Fe1' 0.033(6) 0.0146(8) 0.017(4) 0.0039(14) 0.003(5) 0.0030(18)
S1' 0.036(6) 0.0276(9) 0.034(4) 0.0069(15) 0.008(5) 0.0052(19)
N1' 0.018(11) 0.020(3) 0.024(8) 0.006(4) -0.003(8) 0.001(5)
N2' 0.024(10) 0.012(2) 0.029(8) 0.006(3) 0.004(8) -0.002(4)
N3' 0.025(12) 0.013(3) 0.032(13) 0.002(4) 0.002(12) 0.003(4)
N4' 0.033(12) 0.017(3) 0.032(14) 0.001(5) 0.008(12) 0.003(5)
N5' 0.021(12) 0.021(3) 0.025(14) 0.011(4) 0.006(12) 0.004(4)
N6' 0.030(14) 0.017(3) 0.069(18) 0.009(5) 0.016(14) -0.002(5)
N7' 0.034(11) 0.024(4) 0.042(13) -0.005(5) 0.000(10) 0.004(5)
C1' 0.019(11) 0.019(3) 0.019(8) -0.001(4) -0.002(9) 0.002(5)
C2' 0.036(19) 0.016(3) 0.048(19) 0.010(6) 0.017(18) 0.006(6)
C3' 0.045(19) 0.024(4) 0.09(2) 0.019(7) 0.038(19) 0.014(6)
C4' 0.031(19) 0.030(4) 0.06(2) 0.018(6) 0.018(19) 0.014(7)
C5' 0.026(17) 0.019(4) 0.07(2) 0.014(6) 0.025(17) -0.002(6)
C6' 0.013(13) 0.020(3) 0.039(17) 0.005(5) 0.000(13) -0.002(5)
C7' 0.022(13) 0.020(3) 0.025(17) 0.007(5) -0.001(13) 0.004(5)
C8' 0.030(12) 0.018(3) 0.036(16) 0.002(5) 0.010(12) 0.005(5)
C9' 0.029(10) 0.016(2) 0.021(10) 0.005(4) 0.008(9) 0.004(4)
C10' 0.046(14) 0.026(4) 0.020(16) -0.002(5) 0.008(13) -0.004(6)
C11' 0.050(16) 0.014(4) 0.047(17) 0.006(6) 0.016(15) -0.003(6)
C12' 0.042(15) 0.021(4) 0.076(17) -0.005(7) 0.022(15) 0.008(7)
C13' 0.024(13) 0.032(4) 0.040(17) -0.009(6) 0.007(12) 0.003(6)

loop_
_atom_type_symbol
_atom_type_description
_atom_type_scat_dispersion_real
_atom_type_scat_dispersion_imag
_atom_type_scat_source
C C 0.0015 0.0009 'International Tables Vol C Tables 4.2.6.8 and 6.1.1.4'
H H 0.0000 0.0000 'International Tables Vol C Tables 4.2.6.8 and 6.1.1.4'
Fe Fe 0.2886 0.5448 'International Tables Vol C Tables 4.2.6.8 and 6.1.1.4'
N N 0.0030 0.0019 'International Tables Vol C Tables 4.2.6.8 and 6.1.1.4'
S S 0.0826 0.0763 'International Tables Vol C Tables 4.2.6.8 and 6.1.1.4'

loop_
_geom_angle_atom_site_label_1
_geom_angle_atom_site_label_2
_geom_angle_atom_site_label_3
_geom_angle
_geom_angle_site_symmetry_1
_geom_angle_site_symmetry_3
_geom_angle_publ_flag
N1 Fe1 N1 180.0(4) . 2_765 ?
N1 Fe1 N2 87.8(6) 2_765 2_765 ?
N1 Fe1 N2 92.2(6) . 2_765 ?
N1 Fe1 N2 92.2(6) 2_765 . ?
N1 Fe1 N2 87.8(6) . . ?
N1 Fe1 N3 94.1(4) . 2_765 ?
N1 Fe1 N3 94.1(4) 2_765 . ?
N1 Fe1 N3 85.9(4) 2_765 2_765 ?
N1 Fe1 N3 85.9(4) . . ?
N2 Fe1 N2 180.0 2_765 . ?
N3 Fe1 N2 81.2(7) . . ?
N3 Fe1 N2 98.8(7) . 2_765 ?
N3 Fe1 N2 98.8(7) 2_765 . ?
N3 Fe1 N2 81.2(7) 2_765 2_765 ?
N3 Fe1 N3 180.0 2_765 . ?
C1 N1 Fe1 170.3(7) . . ?
C2 N2 Fe1 128.4(13) . . ?
C2 N2 C6 115(2) . . ?
C6 N2 Fe1 116.1(13) . . ?
N4 N3 Fe1 137.9(15) . . ?
C7 N3 Fe1 112.3(12) . . ?
C7 N3 N4 109.4(10) . . ?
C8 N4 N3 106.0(16) . . ?
C7 N5 N6 123(2) . . ?
C8 N5 N6 130.8(7) . . ?
C8 N5 C7 106(2) . . ?
N5 N6 H6A 109.8 . . ?
N5 N6 H6B 108.3 . . ?
H6A N6 H6B 101.4 . . ?
C9 N7 C10 114.8(12) . . ?
N1 C1 S1 179.6(15) . . ?
N2 C2 H2 118.3 . . ?
C3 C2 N2 123.5(13) . . ?
C3 C2 H2 118.3 . . ?
C2 C3 H3 118.3 . . ?
C2 C3 C4 123.5(15) . . ?
C4 C3 H3 118.3 . . ?
C3 C4 H4 123.9 . . ?
C5 C4 C3 112(2) . . ?
C5 C4 H4 123.9 . . ?
C4 C5 H5 119.1 . . ?
C6 C5 C4 121.7(12) . . ?
C6 C5 H5 119.1 . . ?
N2 C6 C7 109(2) . . ?
C5 C6 N2 123.3(17) . . ?
C5 C6 C7 127.2(12) . . ?
N3 C7 N5 107(2) . . ?
N3 C7 C6 120.9(11) . . ?
N5 C7 C6 132(2) . . ?
N4 C8 N5 111.0(10) . . ?
N4 C8 C9 125.1(19) . . ?
N5 C8 C9 123.9(18) . . ?
N7 C9 C8 112.4(14) . . ?
N7 C9 C13 125.1(7) . . ?
C13 C9 C8 122.4(12) . . ?
N7 C10 H10 118.1 . . ?
N7 C10 C11 123.7(11) . . ?
C11 C10 H10 118.1 . . ?
C10 C11 H11 119.9 . . ?
C10 C11 C12 120.2(7) . . ?
C12 C11 H11 119.9 . . ?
C11 C12 H12 121.9 . . ?
C11 C12 C13 116.2(15) . . ?
C13 C12 H12 121.9 . . ?
C9 C13 C12 119.3(13) . . ?
C9 C13 H13 120.4 . . ?
C12 C13 H13 120.4 . . ?
N1' Fe1' N1' 180.0 . 2_676 ?
N1' Fe1' N2' 87.9(6) 2_676 2_676 ?
N1' Fe1' N2' 92.1(6) . 2_676 ?
N1' Fe1' N2' 92.1(6) 2_676 . ?
N1' Fe1' N2' 87.9(6) . . ?
N1' Fe1' N3' 88.1(6) . . ?
N1' Fe1' N3' 88.1(6) 2_676 2_676 ?
N1' Fe1' N3' 91.9(6) 2_676 . ?
N1' Fe1' N3' 91.9(6) . 2_676 ?
N2' Fe1' N2' 180.0 2_676 . ?
N3' Fe1' N2' 99.8(4) . 2_676 ?
N3' Fe1' N2' 80.2(4) . . ?
N3' Fe1' N2' 80.2(4) 2_676 2_676 ?
N3' Fe1' N2' 99.8(4) 2_676 . ?
N3' Fe1' N3' 180.0 . 2_676 ?
C1' N1' Fe1' 171.0(9) . . ?
C2' N2' Fe1' 126.0(11) . . ?
C6' N2' Fe1' 116.5(5) . . ?
C6' N2' C2' 117.5(12) . . ?
N4' N3' Fe1' 136.7(9) . . ?
C7' N3' Fe1' 114.5(5) . . ?
C7' N3' N4' 107.5(13) . . ?
C8' N4' N3' 106.6(10) . . ?
C7' N5' N6' 125.5(8) . . ?
C7' N5' C8' 103.0(14) . . ?
C8' N5' N6' 131.0(9) . . ?
N5' N6' H6'A 109.9 . . ?
N5' N6' H6'B 113.2 . . ?
H6'A N6' H6'B 110.9 . . ?
C9' N7' C10' 118.1(14) . . ?
N1' C1' S1' 174(2) . . ?
N2' C2' H2' 120.1 . . ?
N2' C2' C3' 119.8(13) . . ?
C3' C2' H2' 120.1 . . ?
C2' C3' H3' 119.4 . . ?
C4' C3' C2' 121.2(8) . . ?
C4' C3' H3' 119.4 . . ?
C3' C4' H4' 120.2 . . ?
C3' C4' C5' 119.7(14) . . ?
C5' C4' H4' 120.2 . . ?
C4' C5' H5' 122.2 . . ?
C4' C5' C6' 115.5(15) . . ?
C6' C5' H5' 122.2 . . ?
N2' C6' C5' 126.1(7) . . ?
N2' C6' C7' 109.7(13) . . ?
C5' C6' C7' 124.2(14) . . ?
N3' C7' N5' 110.8(7) . . ?
N3' C7' C6' 118.9(14) . . ?
N5' C7' C6' 129.9(16) . . ?
N4' C8' N5' 112.0(9) . . ?
N4' C8' C9' 126.2(10) . . ?
N5' C8' C9' 121.7(15) . . ?
N7' C9' C8' 117.5(13) . . ?
N7' C9' C13' 126.9(12) . . ?
C13' C9' C8' 116(2) . . ?
N7' C10' H10' 118.8 . . ?
N7' C10' C11' 122(2) . . ?
C11' C10' H10' 118.8 . . ?
C10' C11' H11' 121.3 . . ?
C12' C11' C10' 117.4(12) . . ?
C12' C11' H11' 121.3 . . ?
C11' C12' H12' 118.1 . . ?
C11' C12' C13' 123.8(15) . . ?
C13' C12' H12' 118.1 . . ?
C9' C13' C12' 111.2(19) . . ?
C9' C13' H13' 124.4 . . ?
C12' C13' H13' 124.4 . . ?

loop_
_geom_bond_atom_site_label_1
_geom_bond_atom_site_label_2
_geom_bond_distance
_geom_bond_site_symmetry_2
_geom_bond_publ_flag
Fe1 N1 1.956(11) . ?
Fe1 N1 1.956(11) 2_765 ?
Fe1 N2 2.01(2) . ?
Fe1 N2 2.01(2) 2_765 ?
Fe1 N3 1.984(7) 2_765 ?
Fe1 N3 1.984(7) . ?
S1 C1 1.632(13) . ?
N1 C1 1.150(17) . ?
N2 C2 1.35(2) . ?
N2 C6 1.390(19) . ?
N3 N4 1.356(17) . ?
N3 C7 1.35(4) . ?
N4 C8 1.32(2) . ?
N5 N6 1.42(3) . ?
N5 C7 1.363(8) . ?
N5 C8 1.35(4) . ?
N6 H6A 0.9049 . ?
N6 H6B 0.8556 . ?
N7 C9 1.348(18) . ?
N7 C10 1.352(8) . ?
C2 H2 0.9300 . ?
C2 C3 1.31(4) . ?
C3 H3 0.9300 . ?
C3 C4 1.44(2) . ?
C4 H4 0.9300 . ?
C4 C5 1.42(2) . ?
C5 H5 0.9300 . ?
C5 C6 1.34(4) . ?
C6 C7 1.44(3) . ?
C8 C9 1.494(10) . ?
C9 C13 1.35(2) . ?
C10 H10 0.9300 . ?
C10 C11 1.36(2) . ?
C11 H11 0.9300 . ?
C11 C12 1.39(2) . ?
C12 H12 0.9300 . ?
C12 C13 1.398(10) . ?
C13 H13 0.9300 . ?
Fe1' N1' 1.93(2) . ?
Fe1' N1' 1.93(2) 2_676 ?
Fe1' N2' 2.029(11) . ?
Fe1' N2' 2.029(11) 2_676 ?
Fe1' N3' 1.940(11) . ?
Fe1' N3' 1.940(11) 2_676 ?
S1' C1' 1.65(2) . ?
N1' C1' 1.16(3) . ?
N2' C2' 1.352(7) . ?
N2' C6' 1.32(2) . ?
N3' N4' 1.393(8) . ?
N3' C7' 1.31(2) . ?
N4' C8' 1.30(2) . ?
N5' N6' 1.386(18) . ?
N5' C7' 1.38(2) . ?
N5' C8' 1.381(13) . ?
N6' H6'A 0.9311 . ?
N6' H6'B 0.8054 . ?
N7' C9' 1.28(3) . ?
N7' C10' 1.352(16) . ?
C2' H2' 0.9300 . ?
C2' C3' 1.42(2) . ?
C3' H3' 0.9300 . ?
C3' C4' 1.35(3) . ?
C4' H4' 0.9300 . ?
C4' C5' 1.392(9) . ?
C5' H5' 0.9300 . ?
C5' C6' 1.41(2) . ?
C6' C7' 1.474(8) . ?
C8' C9' 1.498(17) . ?
C9' C13' 1.42(2) . ?
C10' H10' 0.9300 . ?
C10' C11' 1.39(2) . ?
C11' H11' 0.9300 . ?
C11' C12' 1.33(4) . ?
C12' H12' 0.9300 . ?
C12' C13' 1.435(18) . ?
C13' H13' 0.9300 . ?
